data_7155324
loop_
_publ_author_name
'Sagar, A.'
'Nagarjuna Babu, Venkata'
'Shinde, Anand H.'
'Sharada, Duddu S.'

_publ_section_title
;
 A metal-free cyclic iminium induced one-pot double annulation cascade:
 access to dihydroisoquinolinium (DHIQ) salts.
;
_journal_issue 44
_journal_name_full 'Organic &amp; biomolecular chemistry'
_journal_page_first 10366
_journal_page_last 10370
_journal_paper_doi 10.1039/c6ob02089e
_journal_volume 14
_journal_year 2016
_chemical_formula_moiety 'Br, C19 H22 N3'
_chemical_formula_sum 'C19 H22 Br N3'
_chemical_formula_weight 372.31
_chemical_melting_point 468
_chemical_name_systematic '13-(tert-butylamino)-5,6-dihydropyrido[2',1':2,3]imidazo[5,1-a]isoquinolin-7-ium bromide'
_space_group_crystal_system triclinic
_space_group_IT_number 2
_space_group_name_Hall '-P 1'
_space_group_name_H-M_alt 'P -1'
_symmetry_Int_Tables_number 2
_symmetry_space_group_name_Hall '-P 1'
_symmetry_space_group_name_H-M 'P -1'
_atom_sites_solution_primary direct
_audit_creation_date 2016-04-24
_audit_creation_method
;
Olex2 1.2
(compiled 2015.01.26 svn.r3150 for OlexSys, GUI svn.r4998)
;
_audit_update_record
;
2016-05-06 deposited with the CCDC.
2016-10-18 downloaded from the CCDC.
;
_cell_angle_alpha 117.594(5)
_cell_angle_beta 105.751(5)
_cell_angle_gamma 97.854(4)
_cell_formula_units_Z 2
_cell_length_a 9.8675(5)
_cell_length_b 10.2949(5)
_cell_length_c 11.0351(6)
_cell_measurement_reflns_used 5197
_cell_measurement_temperature 300
_cell_measurement_theta_max 70.7720
_cell_measurement_theta_min 4.8410
_cell_volume 909.82(11)
_computing_cell_refinement
;
CrysAlisPro, Agilent Technologies,
Version 1.171.37.35 (release 13-08-2014 CrysAlis171 .NET)
(compiled Aug 13 2014,18:06:01)
;
_computing_data_collection
;
CrysAlisPro, Agilent Technologies,
Version 1.171.37.35 (release 13-08-2014 CrysAlis171 .NET)
(compiled Aug 13 2014,18:06:01)
;
_computing_data_reduction
;
CrysAlisPro, Agilent Technologies,
Version 1.171.37.35 (release 13-08-2014 CrysAlis171 .NET)
(compiled Aug 13 2014,18:06:01)
;
_computing_molecular_graphics 'Olex2 (Dolomanov et al., 2009)'
_computing_publication_material 'Olex2 (Dolomanov et al., 2009)'
_computing_structure_refinement 'olex2.refine (Bourhis et al., 2015)'
_computing_structure_solution 'SIR2004 (Burla et al., 2007)'
_diffrn_ambient_temperature 300
_diffrn_detector 'CCD plate'
_diffrn_detector_area_resol_mean 16.1293
_diffrn_detector_type Eos
_diffrn_measured_fraction_theta_full 0.9692
_diffrn_measured_fraction_theta_max 0.9692
_diffrn_measurement_details
;
  1 omega  -53.00   34.00   1.0000    1.5000
omega____ theta____ kappa____ phi______ frames
    -      -33.5000   50.0000   90.0000 87

  2 omega  -28.00   -2.00   1.0000    1.5000
omega____ theta____ kappa____ phi______ frames
    -      -33.5000  125.0000  150.0000 26

  3 omega  -78.00  -16.00   1.0000    1.5000
omega____ theta____ kappa____ phi______ frames
    -      -33.5000  -57.0000  -60.0000 62

  4 omega   56.00   83.00   1.0000    1.5000
omega____ theta____ kappa____ phi______ frames
    -       54.0000 -125.0000   90.0000 27

  5 omega   32.00   68.00   1.0000    1.5000
omega____ theta____ kappa____ phi______ frames
    -       54.0000  -57.0000  150.0000 36

  6 omega   32.00  124.00   1.0000    1.5000
omega____ theta____ kappa____ phi______ frames
    -       54.0000   38.0000  -60.0000 92

  7 omega   39.00   74.00   1.0000    1.5000
omega____ theta____ kappa____ phi______ frames
    -       54.0000  -38.0000    0.0000 35

  8 omega   26.00  122.00   1.0000    1.5000
omega____ theta____ kappa____ phi______ frames
    -       54.0000   77.0000  150.0000 96

  9 omega   40.00  108.00   1.0000    1.5000
omega____ theta____ kappa____ phi______ frames
    -       54.0000 -125.0000  -30.0000 68

 10 omega   -8.00   33.00   1.0000    1.5000
omega____ theta____ kappa____ phi______ frames
    -       54.0000  -38.0000    0.0000 41

 11 omega   45.00   92.00   1.0000    1.5000
omega____ theta____ kappa____ phi______ frames
    -      108.0000  -25.0000  -30.0000 47

 12 omega   50.00   94.00   1.0000    1.5000
omega____ theta____ kappa____ phi______ frames
    -      108.0000  -50.0000  -90.0000 44

 13 omega  137.00  171.00   1.0000    1.5000
omega____ theta____ kappa____ phi______ frames
    -      108.0000  111.0000 -180.0000 34

 14 omega   37.00   86.00   1.0000    1.5000
omega____ theta____ kappa____ phi______ frames
    -      108.0000  -38.0000 -150.0000 49

 15 omega   58.00  131.00   1.0000    1.5000
omega____ theta____ kappa____ phi______ frames
    -      108.0000  -91.0000   90.0000 73

 16 omega   78.00  170.00   1.0000    1.5000
omega____ theta____ kappa____ phi______ frames
    -      108.0000   25.0000  -90.0000 92

 17 omega   39.00   86.00   1.0000    1.5000
omega____ theta____ kappa____ phi______ frames
    -      108.0000  -50.0000   90.0000 47

 18 omega   59.00   90.00   1.0000    1.5000
omega____ theta____ kappa____ phi______ frames
    -      108.0000  -25.0000   60.0000 31

 19 omega   87.00  123.00   1.0000    1.5000
omega____ theta____ kappa____ phi______ frames
    -      108.0000  -77.0000 -150.0000 36

 20 omega   64.00  115.00   1.0000    1.5000
omega____ theta____ kappa____ phi______ frames
    -      108.0000 -111.0000   30.0000 51

 21 omega   42.00   93.00   1.0000    1.5000
omega____ theta____ kappa____ phi______ frames
    -      108.0000  -38.0000  120.0000 51

 22 omega   41.00   67.00   1.0000    1.5000
omega____ theta____ kappa____ phi______ frames
    -      108.0000  -77.0000 -150.0000 26

 23 omega   39.00   76.00   1.0000    1.5000
omega____ theta____ kappa____ phi______ frames
    -      108.0000  -50.0000  -30.0000 37

 24 omega   40.00   92.00   1.0000    1.5000
omega____ theta____ kappa____ phi______ frames
    -      108.0000  -38.0000   30.0000 52

 25 omega   49.00  152.00   1.0000    1.5000
omega____ theta____ kappa____ phi______ frames
    -      108.0000   12.0000   30.0000 103

 26 omega   59.00  112.00   1.0000    1.5000
omega____ theta____ kappa____ phi______ frames
    -      108.0000 -111.0000  -90.0000 53

 27 omega -104.00  -11.00   1.0000    1.5000
omega____ theta____ kappa____ phi______ frames
    -      -33.5000  -38.0000   30.0000 93

 28 omega -101.00  -12.00   1.0000    1.5000
omega____ theta____ kappa____ phi______ frames
    -      -33.5000  -63.0000   30.0000 89

 29 omega -101.00  -12.00   1.0000    1.5000
omega____ theta____ kappa____ phi______ frames
    -      -33.5000  -63.0000 -150.0000 89

 30 omega  -17.00   76.00   1.0000    1.5000
omega____ theta____ kappa____ phi______ frames
    -       54.0000  -38.0000   90.0000 93

 31 omega  -17.00   76.00   1.0000    1.5000
omega____ theta____ kappa____ phi______ frames
    -       54.0000  -38.0000 -120.0000 93
;
_diffrn_measurement_device 'four-circle diffractometer'
_diffrn_measurement_device_type 'SuperNova, Dual, Cu at zero, Eos'
_diffrn_measurement_method '\w scans'
_diffrn_orient_matrix_UB_11 -0.1545240000
_diffrn_orient_matrix_UB_12 -0.0025436000
_diffrn_orient_matrix_UB_13 -0.0830177000
_diffrn_orient_matrix_UB_21 0.0719885000
_diffrn_orient_matrix_UB_22 0.1273667000
_diffrn_orient_matrix_UB_23 -0.0200914000
_diffrn_orient_matrix_UB_31 0.0020700000
_diffrn_orient_matrix_UB_32 -0.1235373000
_diffrn_orient_matrix_UB_33 -0.1474435000
_diffrn_radiation_monochromator mirror
_diffrn_radiation_probe x-ray
_diffrn_radiation_type 'Cu K\a'
_diffrn_radiation_wavelength 1.54184
_diffrn_reflns_av_R_equivalents 0.0439
_diffrn_reflns_av_unetI/netI 0.0396
_diffrn_reflns_limit_h_max 12
_diffrn_reflns_limit_h_min -8
_diffrn_reflns_limit_k_max 12
_diffrn_reflns_limit_k_min -12
_diffrn_reflns_limit_l_max 10
_diffrn_reflns_limit_l_min -13
_diffrn_reflns_number 7192
_diffrn_reflns_theta_full 70.7010
_diffrn_reflns_theta_max 70.70
_diffrn_reflns_theta_min 4.87
_diffrn_source 'sealed X-ray tube'
_diffrn_source_type 'SuperNova (Cu) X-ray Source'
_exptl_absorpt_coefficient_mu 3.087
_exptl_absorpt_correction_T_max 1.00000
_exptl_absorpt_correction_T_min 0.56712
_exptl_absorpt_correction_type multi-scan
_exptl_absorpt_process_details
;
CrysAlisPro, Agilent Technologies,
Version 1.171.37.35 (release 13-08-2014 CrysAlis171 .NET)
(compiled Aug 13 2014,18:06:01)
Empirical absorption correction using spherical harmonics,
 implemented in SCALE3 ABSPACK scaling algorithm.
;
_exptl_crystal_colour 'clear colourless'
_exptl_crystal_colour_lustre clear
_exptl_crystal_colour_primary colourless
_exptl_crystal_density_diffrn 1.3589
_exptl_crystal_F_000 383.5114
_exptl_crystal_recrystallization_method 'Re-crystallisation from solvent'
_exptl_crystal_size_max 0.6
_exptl_crystal_size_mid 0.4
_exptl_crystal_size_min 0.2
_refine_diff_density_max 0.6119
_refine_diff_density_min -0.6474
_refine_diff_density_rms 0.0836
_refine_ls_d_res_high 0.8168
_refine_ls_d_res_low 9.0792
_refine_ls_goodness_of_fit_ref 1.0500
_refine_ls_hydrogen_treatment mixed
_refine_ls_matrix_type full
_refine_ls_number_constraints 34
_refine_ls_number_parameters 214
_refine_ls_number_reflns 3402
_refine_ls_number_restraints 0
_refine_ls_restrained_S_all 1.0500
_refine_ls_R_factor_all 0.0396
_refine_ls_R_factor_gt 0.0354
_refine_ls_shift/su_max 0.0000
_refine_ls_shift/su_mean 0.0000
_refine_ls_structure_factor_coef Fsqd
_refine_ls_weighting_details 'w=1/[\s^2^(Fo^2^)+(0.0573P)^2^+0.0870P] where P=(Fo^2^+2Fc^2^)/3'
_refine_ls_weighting_scheme calc
_refine_ls_wR_factor_gt 0.0904
_refine_ls_wR_factor_ref 0.0939
_reflns_Friedel_coverage 0.0
_reflns_limit_h_max 11
_reflns_limit_h_min -12
_reflns_limit_k_max 10
_reflns_limit_k_min -12
_reflns_limit_l_max 13
_reflns_limit_l_min 0
_reflns_number_gt 3192
_reflns_number_total 3402
_reflns_threshold_expression I>=2u(I)
_cod_data_source_file c6ob02089e2.cif
_cod_data_source_block 4aab
_cod_depositor_comments 'Adding full bibliography for 7155324.cif.'
_cod_original_cell_volume 909.81(11)
_cod_database_code 7155324
_reflns_odcompleteness_completeness 99.38
_reflns_odcompleteness_iscentric 1
_reflns_odcompleteness_theta 66.97
_olex2_refinement_description
;
1. Fixed Uiso
 At 1.2 times of:
  All C(H) groups, All C(H,H) groups
 At 1.5 times of:
  All C(H,H,H) groups
2.a Secondary CH2 refined with riding coordinates:
 C3(H3a,H3b), C4(H4a,H4b)
2.b Aromatic/amide H refined with riding coordinates:
 C13(H13), C15(H15), C12(H12), C14(H14), C9(H9), C6(H6), C8(H8), C7(H7)
2.c Idealised Me refined as rotating group:
 C18(H18a,H18b,H18c), C17(H17a,H17b,H17c), C19(H19a,H19b,H19c)
;
_olex2_submission_original_sample_id 'EXP - 135'
_olex2_submission_special_instructions 'No special instructions were received'
_solvent_exptl_crystal_recrystallization_method DCM

loop_
_space_group_symop_id
_space_group_symop_operation_xyz
1 x,y,z
2 -x,-y,-z

loop_
_atom_site_label
_atom_site_type_symbol
_atom_site_fract_x
_atom_site_fract_y
_atom_site_fract_z
_atom_site_U_iso_or_equiv
_atom_site_adp_type
_atom_site_occupancy
_atom_site_refinement_flags_posn
Br1 Br 0.86050(2) 0.11739(3) 0.28732(2) 0.05786(11) Uani 1.000000 .
N1 N 1.45718(17) 0.15583(18) 0.36348(18) 0.0431(3) Uani 1.000000 .
N2 N 1.32867(18) 0.1471(2) 0.49350(19) 0.0458(4) Uani 1.000000 .
N3 N 1.71057(18) 0.2822(2) 0.5555(2) 0.0472(4) Uani 1.000000 .
C13 C 1.2190(2) 0.0205(3) 0.1013(2) 0.0546(5) Uani 1.000000 .
H13 H 1.1396(2) -0.0241(3) 0.0116(2) 0.0655(6) Uiso 1.000000 R
C1 C 1.5593(2) 0.2210(2) 0.5095(2) 0.0443(4) Uani 1.000000 .
C11 C 1.3162(2) 0.1104(2) 0.3560(2) 0.0447(4) Uani 1.000000 .
C15 C 1.4818(2) 0.1311(2) 0.2384(2) 0.0493(4) Uani 1.000000 .
H15 H 1.5773(2) 0.1596(2) 0.2427(2) 0.0592(5) Uiso 1.000000 R
C12 C 1.1937(2) 0.0428(2) 0.2247(2) 0.0503(4) Uani 1.000000 .
H12 H 1.0983(2) 0.0138(2) 0.2206(2) 0.0604(5) Uiso 1.000000 R
C10 C 1.5134(2) 0.2505(2) 0.7411(2) 0.0498(4) Uani 1.000000 .
C3 C 1.2073(2) 0.1148(3) 0.5388(3) 0.0544(5) Uani 1.000000 .
H3a H 1.1159(2) 0.1133(3) 0.4760(3) 0.0653(6) Uiso 1.000000 R
H3b H 1.1933(2) 0.0151(3) 0.5297(3) 0.0653(6) Uiso 1.000000 R
C2 C 1.4760(2) 0.2105(2) 0.5878(2) 0.0460(4) Uani 1.000000 .
C16 C 1.7790(2) 0.4502(2) 0.6174(3) 0.0527(5) Uani 1.000000 .
C14 C 1.3639(2) 0.0644(3) 0.1092(2) 0.0525(5) Uani 1.000000 .
H14 H 1.3790(2) 0.0474(3) 0.0241(2) 0.0630(6) Uiso 1.000000 R
C5 C 1.3991(3) 0.2629(3) 0.7953(3) 0.0566(5) Uani 1.000000 .
C4 C 1.2479(3) 0.2404(3) 0.6982(3) 0.0634(6) Uani 1.000000 .
H4a H 1.2440(3) 0.3363(3) 0.7031(3) 0.0761(7) Uiso 1.000000 R
H4b H 1.1759(3) 0.2138(3) 0.7344(3) 0.0761(7) Uiso 1.000000 R
C9 C 1.6550(3) 0.2736(3) 0.8312(3) 0.0596(5) Uani 1.000000 .
H9 H 1.7298(3) 0.2642(3) 0.7943(3) 0.0716(6) Uiso 1.000000 R
C6 C 1.4338(3) 0.3010(3) 0.9414(3) 0.0706(7) Uani 1.000000 .
H6 H 1.3602(3) 0.3108(3) 0.9798(3) 0.0848(8) Uiso 1.000000 R
C18 C 1.9454(3) 0.4769(3) 0.6757(3) 0.0751(7) Uani 1.000000 .
H18a H 1.9724(5) 0.459(3) 0.7558(17) 0.1126(11) Uiso 1.000000 GR
H18b H 1.9717(5) 0.4073(19) 0.5977(7) 0.1126(11) Uiso 1.000000 GR
H18c H 1.9969(3) 0.5811(8) 0.710(2) 0.1126(11) Uiso 1.000000 GR
C8 C 1.6852(3) 0.3104(3) 0.9746(3) 0.0715(7) Uani 1.000000 .
H8 H 1.7800(3) 0.3258(3) 1.0346(3) 0.0858(8) Uiso 1.000000 R
C17 C 1.7387(3) 0.4904(3) 0.4980(3) 0.0706(6) Uani 1.000000 .
H17a H 1.765(2) 0.426(2) 0.4182(13) 0.1059(10) Uiso 1.000000 GR
H17b H 1.6341(5) 0.475(3) 0.4616(19) 0.1059(10) Uiso 1.000000 GR
H17c H 1.791(2) 0.5963(9) 0.5392(8) 0.1059(10) Uiso 1.000000 GR
C7 C 1.5732(4) 0.3243(3) 1.0291(3) 0.0760(8) Uani 1.000000 .
H7 H 1.5934(4) 0.3497(3) 1.1262(3) 0.0912(9) Uiso 1.000000 R
C19 C 1.7307(4) 0.5473(3) 0.7408(3) 0.0786(8) Uani 1.000000 .
H19a H 1.6251(5) 0.524(2) 0.7024(6) 0.1179(12) Uiso 1.000000 GR
H19b H 1.760(2) 0.525(2) 0.8175(12) 0.1179(12) Uiso 1.000000 GR
H19c H 1.777(2) 0.6545(3) 0.7806(19) 0.1179(12) Uiso 1.000000 GR
H3 H 1.741(3) 0.230(3) 0.499(3) 0.052(7) Uiso 1.000000 .

loop_
_atom_site_aniso_label
_atom_site_aniso_U_11
_atom_site_aniso_U_22
_atom_site_aniso_U_33
_atom_site_aniso_U_12
_atom_site_aniso_U_13
_atom_site_aniso_U_23
Br1 0.04783(16) 0.07690(19) 0.05538(17) 0.02289(12) 0.02774(11) 0.03426(13)
N1 0.0407(8) 0.0490(8) 0.0464(8) 0.0164(6) 0.0229(7) 0.0259(7)
N2 0.0429(8) 0.0569(9) 0.0479(9) 0.0167(7) 0.0237(7) 0.0313(7)
N3 0.0409(8) 0.0485(9) 0.0529(9) 0.0147(7) 0.0223(7) 0.0246(8)
C13 0.0507(11) 0.0636(12) 0.0469(11) 0.0199(9) 0.0191(9) 0.0262(10)
C1 0.0427(9) 0.0469(9) 0.0479(10) 0.0159(7) 0.0202(8) 0.0261(8)
C11 0.0440(10) 0.0493(10) 0.0493(10) 0.0179(8) 0.0242(8) 0.0278(8)
C15 0.0478(10) 0.0562(11) 0.0517(11) 0.0184(8) 0.0294(9) 0.0278(9)
C12 0.0417(10) 0.0602(11) 0.0526(11) 0.0178(8) 0.0218(9) 0.0296(9)
C10 0.0570(11) 0.0501(10) 0.0481(11) 0.0147(8) 0.0210(9) 0.0299(9)
C3 0.0460(11) 0.0715(13) 0.0600(12) 0.0168(9) 0.0280(9) 0.0413(11)
C2 0.0459(10) 0.0494(10) 0.0503(10) 0.0161(8) 0.0216(8) 0.0298(9)
C16 0.0483(11) 0.0507(10) 0.0582(12) 0.0107(8) 0.0219(9) 0.0283(9)
C14 0.0549(11) 0.0643(12) 0.0459(10) 0.0227(9) 0.0270(9) 0.0293(9)
C5 0.0689(14) 0.0561(11) 0.0535(12) 0.0152(10) 0.0306(11) 0.0325(10)
C4 0.0657(14) 0.0817(15) 0.0668(14) 0.0295(12) 0.0427(12) 0.0456(13)
C9 0.0621(13) 0.0590(12) 0.0571(12) 0.0142(10) 0.0168(10) 0.0342(10)
C6 0.0910(19) 0.0716(14) 0.0561(13) 0.0157(13) 0.0370(13) 0.0362(12)
C18 0.0505(13) 0.0704(15) 0.0832(18) 0.0008(11) 0.0096(12) 0.0378(14)
C8 0.0793(17) 0.0639(13) 0.0584(13) 0.0080(12) 0.0065(12) 0.0368(12)
C17 0.0747(16) 0.0655(14) 0.0777(16) 0.0184(12) 0.0243(13) 0.0455(13)
C7 0.106(2) 0.0662(14) 0.0486(13) 0.0083(14) 0.0239(14) 0.0328(11)
C19 0.102(2) 0.0495(12) 0.0831(18) 0.0211(13) 0.0507(17) 0.0261(12)

loop_
_atom_type_symbol
_atom_type_scat_dispersion_real
_atom_type_scat_dispersion_imag
_atom_type_scat_Cromer_Mann_a1
_atom_type_scat_Cromer_Mann_a2
_atom_type_scat_Cromer_Mann_a3
_atom_type_scat_Cromer_Mann_a4
_atom_type_scat_Cromer_Mann_b1
_atom_type_scat_Cromer_Mann_b2
_atom_type_scat_Cromer_Mann_b3
_atom_type_scat_Cromer_Mann_b4
_atom_type_scat_Cromer_Mann_c
_atom_type_scat_source
_atom_type_scat_dispersion_source
H 0.00000 0.00000 0.49300 0.32291 0.14019 0.04081 10.51090 26.12570 3.14236 57.79970 0.0030380000826 'International Tables Volume C Table 6.1.1.4 (pp. 500-502)' 'Henke, Gullikson and Davis, At. Data and Nucl. Data Tables, 1993, 54, 2'
C 0.01920 0.00962 2.31000 1.02000 1.58860 0.86500 20.84390 10.20750 0.56870 51.65120 0.215599998832 'International Tables Volume C Table 6.1.1.4 (pp. 500-502)' 'Henke, Gullikson and Davis, At. Data and Nucl. Data Tables, 1993, 54, 2'
Br -0.67402 1.33011 17.17890 5.23580 5.63770 3.98510 2.17230 16.57960 0.26090 41.43280 2.95569992065 'International Tables Volume C Table 6.1.1.4 (pp. 500-502)' 'Henke, Gullikson and Davis, At. Data and Nucl. Data Tables, 1993, 54, 2'
N 0.03256 0.01839 12.21260 3.13220 2.01250 1.16630 0.00570 9.89330 28.99750 0.58260 -11.5290002823 'International Tables Volume C Table 6.1.1.4 (pp. 500-502)' 'Henke, Gullikson and Davis, At. Data and Nucl. Data Tables, 1993, 54, 2'

loop_
_geom_angle_atom_site_label_1
_geom_angle_atom_site_label_2
_geom_angle_atom_site_label_3
_geom_angle
C11 N1 C1 109.63(16)
C15 N1 C1 129.83(16)
C15 N1 C11 120.52(17)
C3 N2 C11 126.39(17)
C2 N2 C11 110.19(16)
C2 N2 C3 123.25(16)
C16 N3 C1 120.58(17)
C14 C13 C12 120.6(2)
N3 C1 N1 124.28(17)
C2 C1 N1 105.48(16)
C2 C1 N3 130.23(19)
N2 C11 N1 106.51(17)
C12 C11 N1 121.74(18)
C12 C11 N2 131.75(18)
C14 C15 N1 118.61(18)
C11 C12 C13 117.30(18)
C5 C10 C2 117.5(2)
C9 C10 C2 122.3(2)
C9 C10 C5 120.3(2)
C4 C3 N2 107.99(18)
C1 C2 N2 108.12(17)
C10 C2 N2 118.58(17)
C10 C2 C1 133.30(19)
C18 C16 N3 104.82(18)
C17 C16 N3 111.59(19)
C17 C16 C18 109.2(2)
C19 C16 N3 110.31(18)
C19 C16 C18 111.1(2)
C19 C16 C17 109.8(2)
C15 C14 C13 121.2(2)
C4 C5 C10 119.75(19)
C6 C5 C10 117.8(2)
C6 C5 C4 122.4(2)
C5 C4 C3 111.9(2)
C8 C9 C10 120.4(3)
C7 C6 C5 121.5(3)
C7 C8 C9 119.6(3)
C8 C7 C6 120.4(2)

loop_
_geom_bond_atom_site_label_1
_geom_bond_atom_site_label_2
_geom_bond_distance
N1 C1 1.412(3)
N1 C11 1.372(2)
N1 C15 1.379(2)
N2 C11 1.348(3)
N2 C3 1.471(2)
N2 C2 1.383(3)
N3 C1 1.385(2)
N3 C16 1.500(3)
C13 C12 1.371(3)
C13 C14 1.405(3)
C1 C2 1.371(3)
C11 C12 1.390(3)
C15 C14 1.354(3)
C10 C2 1.464(3)
C10 C5 1.408(3)
C10 C9 1.390(3)
C3 C4 1.516(3)
C16 C18 1.525(3)
C16 C17 1.527(3)
C16 C19 1.517(3)
C5 C4 1.495(3)
C5 C6 1.395(3)
C9 C8 1.376(4)
C6 C7 1.363(4)
C8 C7 1.389(4)
